data_4027301
loop_
_publ_author_name
'Muthupandi Nagaraj'
'Muthusamy Boominathan'
'Devanathan Perumal'
'Shanmugam Muthusubramanian'
'Nattamai Bhuvanesh'

_publ_section_title
;
 Copper(I)-Catalyzed Cascade Sulfonimidate to Sulfonamide Rearrangement:
 Synthesis of Imidazo[1,2-a][1,4]diazepin-7(6H)-one
;
_journal_name_full 'Journal of Organic Chemistry'
_journal_page_first 6319
_journal_page_last 6326
_journal_paper_doi 10.1021/jo300855f
_journal_volume 77
_journal_year 2012
_chemical_formula_sum 'C20 H19 N3 O3 S'
_chemical_formula_weight 381.44
_chemical_melting_point 470(1)
_space_group_IT_number 14
_symmetry_cell_setting monoclinic
_symmetry_space_group_name_Hall '-P 2ybc'
_symmetry_space_group_name_H-M 'P 1 21/c 1'
_atom_sites_solution_hydrogens geom
_atom_sites_solution_primary direct
_atom_sites_solution_secondary difmap
_cell_angle_alpha 90.00
_cell_angle_beta 103.418(7)
_cell_angle_gamma 90.00
_cell_formula_units_Z 4
_cell_length_a 6.1261(8)
_cell_length_b 28.654(4)
_cell_length_c 10.7204(16)
_cell_measurement_reflns_used 982
_cell_measurement_temperature 110(2)
_cell_measurement_theta_max 62.34
_cell_measurement_theta_min 4.51
_cell_volume 1830.5(4)
_computing_cell_refinement
;
CELL-NOW (Sheldrick, 2003) and SAINT (BRUKER-NONIUS, 2003)
;
_computing_data_collection 'FRAMBO (BRUKER-NONIUS, 2003)'
_computing_data_reduction 'Bruker APEX2'
_computing_molecular_graphics 'X-SEED (Barbour, 2001)'
_computing_publication_material 'Bruker SHELXTL'
_computing_structure_refinement 'SHELXL-97 (Sheldrick, 2008)'
_computing_structure_solution 'SHELXS-97 (Sheldrick, 2008)'
_diffrn_ambient_temperature 110(2)
_diffrn_measured_fraction_theta_full 0.989
_diffrn_measured_fraction_theta_max 0.989
_diffrn_measurement_device_type 'BRUKER GADDS D8 Discover'
_diffrn_measurement_method 'phi and omega scans'
_diffrn_radiation_monochromator graphite
_diffrn_radiation_source 'fine-focus sealed tube'
_diffrn_radiation_type CuK\a
_diffrn_radiation_wavelength 1.54178
_diffrn_reflns_av_R_equivalents 0.1194
_diffrn_reflns_av_sigmaI/netI 0.0554
_diffrn_reflns_limit_h_max 6
_diffrn_reflns_limit_h_min -6
_diffrn_reflns_limit_k_max 31
_diffrn_reflns_limit_k_min -32
_diffrn_reflns_limit_l_max 12
_diffrn_reflns_limit_l_min -12
_diffrn_reflns_number 29169
_diffrn_reflns_theta_full 59.98
_diffrn_reflns_theta_max 59.98
_diffrn_reflns_theta_min 5.25
_diffrn_standards_decay_% 0
_diffrn_standards_interval_count 0
_diffrn_standards_number 0
_exptl_absorpt_coefficient_mu 1.794
_exptl_absorpt_correction_T_max 0.8698
_exptl_absorpt_correction_T_min 0.6830
_exptl_absorpt_correction_type multi-scan
_exptl_absorpt_process_details 'SADABS; (Sheldrick, 2006)'
_exptl_crystal_colour colorless
_exptl_crystal_density_diffrn 1.384
_exptl_crystal_description block
_exptl_crystal_F_000 800
_exptl_crystal_size_max 0.23
_exptl_crystal_size_mid 0.09
_exptl_crystal_size_min 0.08
_refine_diff_density_max 0.496
_refine_diff_density_min -0.968
_refine_diff_density_rms 0.151
_refine_ls_extinction_coef 0.056(3)
_refine_ls_extinction_expression Fc^*^=kFc[1+0.001xFc^2^\l^3^/sin(2\q)]^-1/4^
_refine_ls_extinction_method SHELXL
_refine_ls_goodness_of_fit_ref 1.095
_refine_ls_hydrogen_treatment constr
_refine_ls_matrix_type full
_refine_ls_number_parameters 245
_refine_ls_number_reflns 2682
_refine_ls_number_restraints 0
_refine_ls_restrained_S_all 1.095
_refine_ls_R_factor_all 0.0731
_refine_ls_R_factor_gt 0.0677
_refine_ls_shift/su_max 0.000
_refine_ls_shift/su_mean 0.000
_refine_ls_structure_factor_coef Fsqd
_refine_ls_weighting_details 'calc w=1/[\s^2^(Fo^2^)+(0.1160P)^2^+0.0000P] where P=(Fo^2^+2Fc^2^)/3'
_refine_ls_weighting_scheme calc
_refine_ls_wR_factor_gt 0.1553
_refine_ls_wR_factor_ref 0.1595
_reflns_number_gt 2266
_reflns_number_total 2682
_reflns_threshold_expression >2sigma(I)
_cod_data_source_file jo300855f_si_002_1.cif
_cod_data_source_block mes
_cod_database_code 4027301

loop_
_symmetry_equiv_pos_as_xyz
'x, y, z'
'-x, y+1/2, -z+1/2'
'-x, -y, -z'
'x, -y-1/2, z-1/2'

loop_
_atom_site_label
_atom_site_type_symbol
_atom_site_fract_x
_atom_site_fract_y
_atom_site_fract_z
_atom_site_U_iso_or_equiv
_atom_site_adp_type
_atom_site_occupancy
_atom_site_symmetry_multiplicity
_atom_site_calc_flag
_atom_site_refinement_flags
S1 S 0.24469(9) 0.251245(19) 0.25110(5) 0.0164(3) Uani 1 1 d .
C1 C 0.1556(4) 0.07456(8) 0.6747(2) 0.0209(6) Uani 1 1 d .
C2 C 0.2006(5) 0.07068(9) 0.8075(3) 0.0267(7) Uani 1 1 d .
H2A H 0.3257 0.0867 0.8585 0.032 Uiso 1 1 calc R
C3 C 0.0651(5) 0.04369(10) 0.8664(3) 0.0329(8) Uani 1 1 d .
H3A H 0.0973 0.0413 0.9572 0.040 Uiso 1 1 calc R
C4 C -0.1163(5) 0.02034(10) 0.7924(3) 0.0358(8) Uani 1 1 d .
H4A H -0.2096 0.0019 0.8324 0.043 Uiso 1 1 calc R
C5 C -0.1623(5) 0.02371(10) 0.6610(3) 0.0342(7) Uani 1 1 d .
H5A H -0.2869 0.0074 0.6106 0.041 Uiso 1 1 calc R
C6 C -0.0289(5) 0.05070(9) 0.6013(3) 0.0275(7) Uani 1 1 d .
H6A H -0.0629 0.0530 0.5104 0.033 Uiso 1 1 calc R
C7 C 0.2974(4) 0.10363(8) 0.6119(2) 0.0196(6) Uani 1 1 d .
C8 C 0.3862(4) 0.14289(8) 0.4601(2) 0.0161(6) Uani 1 1 d .
C9 C 0.5024(4) 0.12227(8) 0.6612(2) 0.0204(6) Uani 1 1 d .
H9A H 0.5882 0.1190 0.7467 0.025 Uiso 1 1 calc R
C10 C 0.3741(4) 0.16264(8) 0.3289(2) 0.0165(6) Uani 1 1 d .
H10A H 0.2121 0.1612 0.2833 0.020 Uiso 1 1 calc R
C11 C 0.6504(4) 0.22954(9) 0.3899(2) 0.0169(6) Uani 1 1 d .
C12 C 0.8153(4) 0.19372(8) 0.4593(2) 0.0185(6) Uani 1 1 d .
H12A H 0.9674 0.2076 0.4797 0.022 Uiso 1 1 calc R
H12B H 0.8171 0.1669 0.4015 0.022 Uiso 1 1 calc R
C13 C 0.7620(4) 0.17605(9) 0.5830(2) 0.0197(6) Uani 1 1 d .
H13A H 0.8924 0.1581 0.6314 0.024 Uiso 1 1 calc R
H13B H 0.7416 0.2033 0.6361 0.024 Uiso 1 1 calc R
C14 C 0.4997(4) 0.13417(9) 0.2471(2) 0.0188(6) Uani 1 1 d .
C15 C 0.5189(5) 0.08618(10) 0.2653(3) 0.0299(7) Uani 1 1 d .
H15A H 0.4555 0.0717 0.3285 0.036 Uiso 1 1 calc R
C16 C 0.6296(6) 0.05938(10) 0.1924(3) 0.0379(8) Uani 1 1 d .
H16A H 0.6428 0.0266 0.2059 0.045 Uiso 1 1 calc R
C17 C 0.7211(6) 0.08010(11) 0.0998(3) 0.0379(8) Uani 1 1 d .
H17A H 0.7968 0.0616 0.0497 0.045 Uiso 1 1 calc R
C18 C 0.7025(5) 0.12773(10) 0.0800(3) 0.0305(7) Uani 1 1 d .
H18A H 0.7657 0.1420 0.0165 0.037 Uiso 1 1 calc R
C19 C 0.5912(5) 0.15470(9) 0.1534(2) 0.0236(6) Uani 1 1 d .
H19A H 0.5775 0.1874 0.1394 0.028 Uiso 1 1 calc R
C20 C 0.2235(5) 0.29428(9) 0.3646(2) 0.0227(6) Uani 1 1 d .
H20A H 0.1152 0.3181 0.3241 0.034 Uiso 1 1 calc R
H20B H 0.3706 0.3088 0.3969 0.034 Uiso 1 1 calc R
H20C H 0.1729 0.2799 0.4359 0.034 Uiso 1 1 calc R
N1 N 0.5630(3) 0.14676(7) 0.56430(19) 0.0177(5) Uani 1 1 d .
N2 N 0.2243(3) 0.11664(7) 0.48418(19) 0.0199(6) Uani 1 1 d .
N3 N 0.4350(3) 0.21299(7) 0.33362(18) 0.0165(5) Uani 1 1 d .
O1 O 0.6958(3) 0.27037(6) 0.38509(17) 0.0232(5) Uani 1 1 d .
O2 O 0.0382(3) 0.22609(6) 0.21719(16) 0.0226(5) Uani 1 1 d .
O3 O 0.3300(3) 0.27108(6) 0.14973(16) 0.0224(5) Uani 1 1 d .

loop_
_atom_site_aniso_label
_atom_site_aniso_U_11
_atom_site_aniso_U_22
_atom_site_aniso_U_33
_atom_site_aniso_U_23
_atom_site_aniso_U_13
_atom_site_aniso_U_12
S1 0.0154(5) 0.0174(5) 0.0159(5) 0.0016(2) 0.0023(3) 0.0011(2)
C1 0.0260(16) 0.0158(13) 0.0254(14) 0.0034(10) 0.0151(12) 0.0064(11)
C2 0.0326(17) 0.0234(15) 0.0273(15) 0.0043(11) 0.0134(13) 0.0046(12)
C3 0.040(2) 0.0351(17) 0.0306(16) 0.0110(13) 0.0219(14) 0.0103(14)
C4 0.0345(19) 0.0350(17) 0.0450(19) 0.0143(14) 0.0239(15) 0.0045(13)
C5 0.0305(18) 0.0307(16) 0.0442(19) 0.0061(13) 0.0143(14) -0.0057(13)
C6 0.0320(17) 0.0247(15) 0.0282(15) 0.0033(11) 0.0120(13) -0.0003(12)
C7 0.0242(16) 0.0160(13) 0.0207(14) 0.0013(10) 0.0095(11) 0.0030(10)
C8 0.0155(14) 0.0158(12) 0.0181(13) -0.0014(10) 0.0062(11) 0.0015(10)
C9 0.0253(15) 0.0206(14) 0.0157(13) 0.0030(10) 0.0054(10) 0.0042(11)
C10 0.0168(14) 0.0160(13) 0.0163(13) 0.0007(9) 0.0031(10) -0.0022(9)
C11 0.0146(14) 0.0211(15) 0.0168(13) -0.0018(10) 0.0073(10) -0.0027(10)
C12 0.0132(14) 0.0212(13) 0.0219(14) -0.0001(10) 0.0055(10) -0.0009(10)
C13 0.0163(14) 0.0238(14) 0.0180(13) -0.0009(10) 0.0016(10) 0.0004(11)
C14 0.0156(14) 0.0223(15) 0.0177(13) -0.0024(10) 0.0021(10) -0.0021(10)
C15 0.0358(19) 0.0236(16) 0.0349(16) -0.0013(12) 0.0178(14) -0.0009(12)
C16 0.051(2) 0.0232(16) 0.0460(19) -0.0051(13) 0.0245(16) 0.0063(14)
C17 0.042(2) 0.0416(19) 0.0362(17) -0.0086(14) 0.0205(15) 0.0094(14)
C18 0.0303(18) 0.0413(18) 0.0227(15) -0.0011(12) 0.0122(12) 0.0006(13)
C19 0.0262(16) 0.0259(15) 0.0188(14) 0.0008(11) 0.0052(12) 0.0013(11)
C20 0.0258(16) 0.0195(14) 0.0227(14) 0.0001(11) 0.0055(11) 0.0035(11)
N1 0.0169(12) 0.0199(11) 0.0170(11) 0.0007(8) 0.0053(9) -0.0001(8)
N2 0.0215(13) 0.0173(12) 0.0218(12) 0.0019(8) 0.0072(9) 0.0010(9)
N3 0.0138(12) 0.0145(11) 0.0203(11) 0.0005(8) 0.0022(8) -0.0007(8)
O1 0.0218(11) 0.0192(11) 0.0287(11) 0.0003(7) 0.0061(8) -0.0035(7)
O2 0.0157(10) 0.0225(10) 0.0271(10) 0.0014(7) 0.0000(7) -0.0005(7)
O3 0.0239(11) 0.0241(10) 0.0199(10) 0.0048(7) 0.0069(8) 0.0001(7)

loop_
_atom_type_symbol
_atom_type_description
_atom_type_scat_dispersion_real
_atom_type_scat_dispersion_imag
_atom_type_scat_source
C C 0.0181 0.0091 'International Tables Vol C Tables 4.2.6.8 and 6.1.1.4'
H H 0.0000 0.0000 'International Tables Vol C Tables 4.2.6.8 and 6.1.1.4'
N N 0.0311 0.0180 'International Tables Vol C Tables 4.2.6.8 and 6.1.1.4'
O O 0.0492 0.0322 'International Tables Vol C Tables 4.2.6.8 and 6.1.1.4'
S S 0.3331 0.5567 'International Tables Vol C Tables 4.2.6.8 and 6.1.1.4'

loop_
_geom_angle_atom_site_label_1
_geom_angle_atom_site_label_2
_geom_angle_atom_site_label_3
_geom_angle
O2 S1 O3 117.77(10)
O2 S1 N3 105.57(10)
O3 S1 N3 109.03(10)
O2 S1 C20 109.08(12)
O3 S1 C20 110.26(11)
N3 S1 C20 104.19(11)
C2 C1 C6 118.7(2)
C2 C1 C7 121.0(2)
C6 C1 C7 120.4(2)
C3 C2 C1 120.8(3)
C3 C2 H2A 119.6
C1 C2 H2A 119.6
C4 C3 C2 119.7(3)
C4 C3 H3A 120.2
C2 C3 H3A 120.2
C5 C4 C3 120.1(3)
C5 C4 H4A 119.9
C3 C4 H4A 119.9
C4 C5 C6 120.7(3)
C4 C5 H5A 119.7
C6 C5 H5A 119.7
C5 C6 C1 120.0(3)
C5 C6 H6A 120.0
C1 C6 H6A 120.0
C9 C7 N2 109.7(2)
C9 C7 C1 129.5(2)
N2 C7 C1 120.8(2)
N2 C8 N1 112.0(2)
N2 C8 C10 121.5(2)
N1 C8 C10 126.3(2)
C7 C9 N1 107.2(2)
C7 C9 H9A 126.4
N1 C9 H9A 126.4
N3 C10 C8 112.12(19)
N3 C10 C14 112.35(19)
C8 C10 C14 114.44(19)
N3 C10 H10A 105.7
C8 C10 H10A 105.7
C14 C10 H10A 105.7
O1 C11 N3 120.9(2)
O1 C11 C12 123.1(2)
N3 C11 C12 116.0(2)
C11 C12 C13 113.6(2)
C11 C12 H12A 108.8
C13 C12 H12A 108.8
C11 C12 H12B 108.8
C13 C12 H12B 108.8
H12A C12 H12B 107.7
N1 C13 C12 114.43(19)
N1 C13 H13A 108.7
C12 C13 H13A 108.7
N1 C13 H13B 108.7
C12 C13 H13B 108.7
H13A C13 H13B 107.6
C19 C14 C15 119.0(2)
C19 C14 C10 122.0(2)
C15 C14 C10 119.0(2)
C16 C15 C14 120.5(3)
C16 C15 H15A 119.8
C14 C15 H15A 119.8
C15 C16 C17 120.1(3)
C15 C16 H16A 119.9
C17 C16 H16A 119.9
C18 C17 C16 120.1(3)
C18 C17 H17A 119.9
C16 C17 H17A 119.9
C17 C18 C19 119.7(3)
C17 C18 H18A 120.1
C19 C18 H18A 120.1
C18 C19 C14 120.5(2)
C18 C19 H19A 119.8
C14 C19 H19A 119.8
S1 C20 H20A 109.5
S1 C20 H20B 109.5
H20A C20 H20B 109.5
S1 C20 H20C 109.5
H20A C20 H20C 109.5
H20B C20 H20C 109.5
C8 N1 C9 105.9(2)
C8 N1 C13 129.7(2)
C9 N1 C13 123.7(2)
C8 N2 C7 105.2(2)
C11 N3 C10 123.1(2)
C11 N3 S1 118.17(16)
C10 N3 S1 118.24(16)

loop_
_geom_bond_atom_site_label_1
_geom_bond_atom_site_label_2
_geom_bond_distance
S1 O2 1.4279(18)
S1 O3 1.4283(18)
S1 N3 1.693(2)
S1 C20 1.758(3)
C1 C2 1.390(4)
C1 C6 1.397(4)
C1 C7 1.474(4)
C2 C3 1.389(4)
C2 H2A 0.9500
C3 C4 1.379(4)
C3 H3A 0.9500
C4 C5 1.374(4)
C4 H4A 0.9500
C5 C6 1.385(4)
C5 H5A 0.9500
C6 H6A 0.9500
C7 C9 1.354(4)
C7 N2 1.389(3)
C8 N2 1.317(3)
C8 N1 1.368(3)
C8 C10 1.501(3)
C9 N1 1.374(3)
C9 H9A 0.9500
C10 N3 1.488(3)
C10 C14 1.530(3)
C10 H10A 1.0000
C11 O1 1.206(3)
C11 N3 1.400(3)
C11 C12 1.509(3)
C12 C13 1.524(3)
C12 H12A 0.9900
C12 H12B 0.9900
C13 N1 1.455(3)
C13 H13A 0.9900
C13 H13B 0.9900
C14 C19 1.390(4)
C14 C15 1.390(4)
C15 C16 1.381(4)
C15 H15A 0.9500
C16 C17 1.382(4)
C16 H16A 0.9500
C17 C18 1.382(4)
C17 H17A 0.9500
C18 C19 1.389(4)
C18 H18A 0.9500
C19 H19A 0.9500
C20 H20A 0.9800
C20 H20B 0.9800
C20 H20C 0.9800

loop_
_geom_torsion_atom_site_label_1
_geom_torsion_atom_site_label_2
_geom_torsion_atom_site_label_3
_geom_torsion_atom_site_label_4
_geom_torsion
C6 C1 C2 C3 -0.1(4)
C7 C1 C2 C3 179.2(2)
C1 C2 C3 C4 0.1(4)
C2 C3 C4 C5 0.1(4)
C3 C4 C5 C6 -0.5(4)
C4 C5 C6 C1 0.5(4)
C2 C1 C6 C5 -0.2(4)
C7 C1 C6 C5 -179.6(2)
C2 C1 C7 C9 14.2(4)
C6 C1 C7 C9 -166.5(3)
C2 C1 C7 N2 -164.4(2)
C6 C1 C7 N2 15.0(3)
N2 C7 C9 N1 -0.9(3)
C1 C7 C9 N1 -179.6(2)
N2 C8 C10 N3 133.6(2)
N1 C8 C10 N3 -50.6(3)
N2 C8 C10 C14 -96.9(3)
N1 C8 C10 C14 78.9(3)
O1 C11 C12 C13 108.1(3)
N3 C11 C12 C13 -69.9(3)
C11 C12 C13 N1 70.0(3)
N3 C10 C14 C19 -21.9(3)
C8 C10 C14 C19 -151.2(2)
N3 C10 C14 C15 159.4(2)
C8 C10 C14 C15 30.1(3)
C19 C14 C15 C16 0.7(4)
C10 C14 C15 C16 179.5(3)
C14 C15 C16 C17 -0.4(5)
C15 C16 C17 C18 0.1(5)
C16 C17 C18 C19 -0.1(5)
C17 C18 C19 C14 0.4(4)
C15 C14 C19 C18 -0.7(4)
C10 C14 C19 C18 -179.4(2)
N2 C8 N1 C9 -2.0(3)
C10 C8 N1 C9 -178.2(2)
N2 C8 N1 C13 -172.6(2)
C10 C8 N1 C13 11.2(4)
C7 C9 N1 C8 1.7(3)
C7 C9 N1 C13 173.0(2)
C12 C13 N1 C8 -19.9(4)
C12 C13 N1 C9 171.0(2)
N1 C8 N2 C7 1.4(3)
C10 C8 N2 C7 177.8(2)
C9 C7 N2 C8 -0.3(3)
C1 C7 N2 C8 178.5(2)
O1 C11 N3 C10 175.7(2)
C12 C11 N3 C10 -6.2(3)
O1 C11 N3 S1 3.5(3)
C12 C11 N3 S1 -178.42(16)
C8 C10 N3 C11 65.7(3)
C14 C10 N3 C11 -64.8(3)
C8 C10 N3 S1 -122.12(19)
C14 C10 N3 S1 107.3(2)
O2 S1 N3 C11 -174.03(17)
O3 S1 N3 C11 58.5(2)
C20 S1 N3 C11 -59.2(2)
O2 S1 N3 C10 13.4(2)
O3 S1 N3 C10 -114.03(17)
C20 S1 N3 C10 128.26(18)
